data_1560047
loop_
_publ_author_name
'Rajkumar, Madhu'
'Desiraju, Gautam R.'

_publ_section_title
;
 Quaternary and quinary molecular solids based on structural inequivalence
 and combinatorial approaches: 2-nitroresorcinol and
 4,6-dichlororesorcinol
;
_journal_issue 2
_journal_name_full IUCrJ
_journal_page_first 178
_journal_page_last 185
_journal_paper_doi 10.1107/S2052252520016589
_journal_volume 8
_journal_year 2021
_chemical_formula_sum 'C42 H34 N8 O8'
_chemical_formula_weight 778.77
_space_group_crystal_system triclinic
_space_group_IT_number 2
_space_group_name_Hall '-P 1'
_space_group_name_H-M_alt 'P -1'
_atom_sites_solution_hydrogens geom
_audit_creation_method SHELXL-2018/3
_cell_angle_alpha 106.397(7)
_cell_angle_beta 103.133(7)
_cell_angle_gamma 90.486(6)
_cell_formula_units_Z 1
_cell_length_a 7.4323(10)
_cell_length_b 9.1138(12)
_cell_length_c 14.562(2)
_cell_measurement_reflns_used 8552
_cell_measurement_temperature 150(2)
_cell_measurement_theta_max 27.5
_cell_measurement_theta_min 3.0
_cell_volume 918.7(2)
_computing_structure_refinement 'SHELXL-2018/3 (Sheldrick, 2018)'
_diffrn_ambient_temperature 150(2)
_diffrn_measured_fraction_theta_full 0.998
_diffrn_measured_fraction_theta_max 0.996
_diffrn_measurement_device_type 'Rigaku Mercury375R (2x2 bin mode)'
_diffrn_measurement_method 'profile data from \w-scans'
_diffrn_radiation_type MoK\a
_diffrn_radiation_wavelength 0.71073
_diffrn_reflns_av_R_equivalents 0.0236
_diffrn_reflns_av_unetI/netI 0.0319
_diffrn_reflns_Laue_measured_fraction_full 0.998
_diffrn_reflns_Laue_measured_fraction_max 0.996
_diffrn_reflns_limit_h_max 9
_diffrn_reflns_limit_h_min -9
_diffrn_reflns_limit_k_max 11
_diffrn_reflns_limit_k_min -11
_diffrn_reflns_limit_l_max 18
_diffrn_reflns_limit_l_min -18
_diffrn_reflns_number 9526
_diffrn_reflns_point_group_measured_fraction_full 0.998
_diffrn_reflns_point_group_measured_fraction_max 0.996
_diffrn_reflns_theta_full 25.242
_diffrn_reflns_theta_max 27.475
_diffrn_reflns_theta_min 3.004
_diffrn_source 'Sealed Tube'
_exptl_absorpt_coefficient_mu 0.100
_exptl_absorpt_correction_T_max 1.000
_exptl_absorpt_correction_T_min 0.829
_exptl_absorpt_correction_type multi-scan
_exptl_absorpt_process_details 'Jacobson, R. (1998) Private communication'
_exptl_crystal_colour Yellow
_exptl_crystal_density_diffrn 1.408
_exptl_crystal_description Block
_exptl_crystal_F_000 406
_exptl_crystal_size_max 0.200
_exptl_crystal_size_mid 0.200
_exptl_crystal_size_min 0.200
_refine_diff_density_max 0.332
_refine_diff_density_min -0.369
_refine_diff_density_rms 0.060
_refine_ls_extinction_method none
_refine_ls_goodness_of_fit_ref 1.070
_refine_ls_hydrogen_treatment constr
_refine_ls_matrix_type full
_refine_ls_number_parameters 264
_refine_ls_number_reflns 4200
_refine_ls_number_restraints 0
_refine_ls_restrained_S_all 1.070
_refine_ls_R_factor_all 0.0582
_refine_ls_R_factor_gt 0.0453
_refine_ls_shift/su_max 0.000
_refine_ls_shift/su_mean 0.000
_refine_ls_structure_factor_coef Fsqd
_refine_ls_weighting_details 'w=1/[\s^2^(Fo^2^)+(0.0807P)^2^+0.2379P] where P=(Fo^2^+2Fc^2^)/3'
_refine_ls_weighting_scheme calc
_refine_ls_wR_factor_gt 0.1266
_refine_ls_wR_factor_ref 0.1424
_reflns_Friedel_coverage 0.000
_reflns_number_gt 3376
_reflns_number_total 4200
_reflns_threshold_expression 'I > 2\s(I)'
_cod_data_source_file yc5029.cif
_cod_data_source_block 7NRES-44BP
_cod_depositor_comments
;
The following automatic conversions were performed:

data item '_exptl_absorpt_correction_type' value 'Multi-scan' was
changed to 'multi-scan' in accordance with the
/home/data/users/saulius/crontab/automatic-downloads/rss-feeds/IUCr/lib/dictionaries/cif_core.dic
dictionary named 'cif_core.dic' version 2.4.2 last updated on
2011-04-26.

Automatic conversion script
Id: cif_fix_values 7556 2019-12-06 15:28:31Z antanas 

 Adding full bibliography for 1560041--1560072.cif.
;
_cod_database_code 1560047
_shelx_shelxl_version_number 2018/3
_shelx_space_group_comment
;
The symmetry employed for this shelxl refinement is uniquely defined
by the following loop, which should always be used as a source of
symmetry information in preference to the above space-group names.
They are only intended as comments.
;
_shelx_estimated_absorpt_t_min 0.980
_shelx_estimated_absorpt_t_max 0.980

loop_
_space_group_symop_operation_xyz
'x, y, z'
'-x, -y, -z'

loop_
_atom_site_label
_atom_site_type_symbol
_atom_site_fract_x
_atom_site_fract_y
_atom_site_fract_z
_atom_site_U_iso_or_equiv
_atom_site_adp_type
_atom_site_occupancy
_atom_site_site_symmetry_order
_atom_site_calc_flag
_atom_site_refinement_flags_posn
_atom_site_refinement_flags_adp
_atom_site_refinement_flags_occupancy
_atom_site_disorder_assembly
_atom_site_disorder_group
O1 O 0.21704(15) 0.14715(12) 0.88284(9) 0.0252(3) Uani 1 1 d . . . . .
H1 H 0.319935 0.192423 0.897080 0.038 Uiso 1 1 calc R U . . .
O2 O -0.10204(15) -0.34219(11) 0.74466(8) 0.0248(3) Uani 1 1 d . . . . .
H2 H -0.096850 -0.427216 0.707049 0.037 Uiso 1 1 calc R U . . .
O3 O -0.15821(16) -0.08161(13) 0.90132(9) 0.0295(3) Uani 1 1 d . . . . .
N4 N -0.10142(16) -0.03893(13) 0.83987(9) 0.0186(3) Uani 1 1 d . . . . .
O4 O -0.17775(15) 0.05119(13) 0.79823(9) 0.0284(3) Uani 1 1 d . . . . .
C20 C 0.0598(2) -0.25839(16) 0.76464(11) 0.0194(3) Uani 1 1 d . . . . .
C24 C 0.2264(2) -0.00238(16) 0.83693(11) 0.0198(3) Uani 1 1 d . . . . .
C21 C 0.2204(2) -0.31727(17) 0.73899(12) 0.0246(3) Uani 1 1 d . . . . .
H21 H 0.220309 -0.420693 0.705750 0.029 Uiso 1 1 calc R U . . .
N1 N 0.54938(18) 0.30714(15) 0.93048(10) 0.0253(3) Uani 1 1 d . . . . .
C16 C 0.9057(2) 0.45992(16) 0.98543(10) 0.0199(3) Uani 1 1 d . . . . .
C19 C 0.06763(19) -0.10135(16) 0.81344(11) 0.0180(3) Uani 1 1 d . . . . .
C23 C 0.3858(2) -0.06496(18) 0.81172(12) 0.0249(3) Uani 1 1 d . . . . .
H23 H 0.494929 -0.002944 0.827173 0.030 Uiso 1 1 calc R U . . .
C22 C 0.3799(2) -0.22061(19) 0.76339(13) 0.0272(4) Uani 1 1 d . . . . .
H22 H 0.486486 -0.261309 0.746840 0.033 Uiso 1 1 calc R U . . .
C14 C 0.5828(2) 0.43088(19) 0.90304(12) 0.0284(4) Uani 1 1 d . . . . .
H14 H 0.484398 0.465825 0.864840 0.034 Uiso 1 1 calc R U . . .
C17 C 0.8703(2) 0.33113(18) 1.01360(12) 0.0254(3) Uani 1 1 d . . . . .
H17 H 0.965929 0.292811 1.051418 0.030 Uiso 1 1 calc R U . . .
C15 C 0.7546(2) 0.50992(19) 0.92796(13) 0.0277(4) Uani 1 1 d . . . . .
H15 H 0.769851 0.595460 0.906852 0.033 Uiso 1 1 calc R U . . .
C18 C 0.6935(2) 0.25988(18) 0.98557(13) 0.0282(4) Uani 1 1 d . . . . .
H18 H 0.673564 0.174568 1.006083 0.034 Uiso 1 1 calc R U . . .
N3 N 0.0849(2) 0.62517(14) 0.36843(11) 0.0289(3) Uani 1 1 d . . . . .
C1 C 0.0862(2) 0.81472(17) 0.52020(12) 0.0256(3) Uani 1 1 d . . . . .
H1A H 0.111178 0.840348 0.588598 0.031 Uiso 1 1 calc R U . . .
C6 C 0.0181(2) 0.92136(15) 0.47266(11) 0.0208(3) Uani 1 1 d . . . . .
C7 C 0.4756(2) 1.08148(17) 0.51344(12) 0.0233(3) Uani 1 1 d . . . . .
N2 N 0.3854(2) 1.38947(17) 0.56473(12) 0.0370(4) Uani 1 1 d . . . . .
C12 C 0.4143(3) 1.15596(19) 0.44372(13) 0.0343(4) Uani 1 1 d . . . . .
H12 H 0.401119 1.104982 0.377235 0.041 Uiso 1 1 calc R U . . .
C2 C 0.1174(2) 0.66986(17) 0.46629(13) 0.0277(4) Uani 1 1 d . . . . .
H2A H 0.163354 0.600342 0.500164 0.033 Uiso 1 1 calc R U . . .
C11 C 0.3720(3) 1.3080(2) 0.47285(15) 0.0383(4) Uani 1 1 d . . . . .
H11 H 0.331262 1.355318 0.423856 0.046 Uiso 1 1 calc R U . . .
C4 C 0.0213(4) 0.7274(2) 0.32252(15) 0.0535(6) Uani 1 1 d . . . . .
H4 H -0.001496 0.698725 0.254109 0.064 Uiso 1 1 calc R U . . .
C8 C 0.4930(4) 1.1663(3) 0.61003(15) 0.0623(8) Uani 1 1 d . . . . .
H8 H 0.535663 1.122823 0.660800 0.075 Uiso 1 1 calc R U . . .
C5 C -0.0132(4) 0.8747(2) 0.37083(14) 0.0517(6) Uani 1 1 d . . . . .
H5 H -0.057295 0.942143 0.334993 0.062 Uiso 1 1 calc R U . . .
C9 C 0.4463(4) 1.3175(3) 0.63100(16) 0.0680(8) Uani 1 1 d . . . . .
H9 H 0.459066 1.371918 0.696893 0.082 Uiso 1 1 calc R U . . .

loop_
_atom_site_aniso_label
_atom_site_aniso_U_11
_atom_site_aniso_U_22
_atom_site_aniso_U_33
_atom_site_aniso_U_23
_atom_site_aniso_U_13
_atom_site_aniso_U_12
O1 0.0182(6) 0.0186(5) 0.0343(6) 0.0008(4) 0.0061(5) -0.0017(4)
O2 0.0243(6) 0.0168(5) 0.0297(6) -0.0002(4) 0.0085(5) -0.0010(4)
O3 0.0283(6) 0.0330(6) 0.0353(7) 0.0140(5) 0.0182(5) 0.0068(5)
N4 0.0147(6) 0.0175(6) 0.0212(6) 0.0026(5) 0.0037(5) 0.0010(5)
O4 0.0222(6) 0.0309(6) 0.0366(7) 0.0160(5) 0.0076(5) 0.0109(5)
C20 0.0210(8) 0.0185(7) 0.0189(7) 0.0059(5) 0.0046(6) 0.0027(6)
C24 0.0182(7) 0.0204(7) 0.0204(7) 0.0056(6) 0.0040(6) 0.0020(6)
C21 0.0270(8) 0.0207(7) 0.0265(8) 0.0048(6) 0.0098(7) 0.0081(6)
N1 0.0209(7) 0.0250(6) 0.0258(7) 0.0008(5) 0.0058(6) -0.0032(5)
C16 0.0210(8) 0.0213(7) 0.0166(7) 0.0034(6) 0.0055(6) 0.0011(6)
C19 0.0152(7) 0.0199(7) 0.0192(7) 0.0055(5) 0.0051(6) 0.0039(5)
C23 0.0142(7) 0.0298(8) 0.0302(8) 0.0072(6) 0.0065(6) 0.0011(6)
C22 0.0217(8) 0.0315(8) 0.0316(8) 0.0096(7) 0.0117(7) 0.0111(6)
C14 0.0204(8) 0.0340(8) 0.0278(8) 0.0093(7) 0.0000(7) 0.0000(6)
C17 0.0218(8) 0.0265(8) 0.0283(8) 0.0113(6) 0.0028(7) -0.0001(6)
C15 0.0242(8) 0.0307(8) 0.0298(8) 0.0152(7) 0.0016(7) -0.0007(6)
C18 0.0274(9) 0.0246(8) 0.0332(9) 0.0098(7) 0.0068(7) -0.0019(6)
N3 0.0347(8) 0.0171(6) 0.0330(8) 0.0026(5) 0.0102(6) 0.0028(5)
C1 0.0317(9) 0.0211(7) 0.0230(8) 0.0068(6) 0.0041(7) 0.0063(6)
C6 0.0237(8) 0.0157(7) 0.0233(7) 0.0052(6) 0.0070(6) 0.0025(6)
C7 0.0166(7) 0.0260(8) 0.0279(8) 0.0080(6) 0.0061(6) 0.0031(6)
N2 0.0380(9) 0.0292(7) 0.0429(9) 0.0084(7) 0.0102(7) 0.0115(6)
C12 0.0462(11) 0.0276(8) 0.0268(9) 0.0071(7) 0.0052(8) 0.0054(8)
C2 0.0312(9) 0.0190(7) 0.0331(9) 0.0085(6) 0.0071(7) 0.0058(6)
C11 0.0476(11) 0.0292(9) 0.0384(10) 0.0140(8) 0.0056(9) 0.0101(8)
C4 0.105(2) 0.0294(9) 0.0247(9) 0.0042(8) 0.0170(11) 0.0249(11)
C8 0.120(2) 0.0444(12) 0.0273(10) 0.0142(9) 0.0207(12) 0.0459(14)
C5 0.105(2) 0.0269(9) 0.0246(9) 0.0094(7) 0.0142(11) 0.0272(11)
C9 0.125(2) 0.0471(13) 0.0298(11) 0.0059(9) 0.0198(13) 0.0469(15)

loop_
_atom_type_symbol
_atom_type_description
_atom_type_scat_dispersion_real
_atom_type_scat_dispersion_imag
_atom_type_scat_source
C C 0.0033 0.0016 'International Tables Vol C Tables 4.2.6.8 and 6.1.1.4'
H H 0.0000 0.0000 'International Tables Vol C Tables 4.2.6.8 and 6.1.1.4'
N N 0.0061 0.0033 'International Tables Vol C Tables 4.2.6.8 and 6.1.1.4'
O O 0.0106 0.0060 'International Tables Vol C Tables 4.2.6.8 and 6.1.1.4'

loop_
_geom_angle_atom_site_label_1
_geom_angle_atom_site_label_2
_geom_angle_atom_site_label_3
_geom_angle
_geom_angle_site_symmetry_1
_geom_angle_site_symmetry_3
_geom_angle_publ_flag
O3 N4 O4 124.08(12) . . ?
O3 N4 C19 117.95(12) . . ?
O4 N4 C19 117.96(12) . . ?
O2 C20 C21 124.38(13) . . ?
O2 C20 C19 117.99(12) . . ?
C21 C20 C19 117.63(13) . . ?
O1 C24 C19 118.12(12) . . ?
O1 C24 C23 124.08(14) . . ?
C19 C24 C23 117.80(13) . . ?
C22 C21 C20 119.59(14) . . ?
C14 N1 C18 116.63(14) . . ?
C17 C16 C15 116.45(14) . . ?
C17 C16 C16 121.67(17) . 2_767 ?
C15 C16 C16 121.88(17) . 2_767 ?
C24 C19 C20 123.30(13) . . ?
C24 C19 N4 118.95(12) . . ?
C20 C19 N4 117.74(12) . . ?
C22 C23 C24 119.42(14) . . ?
C21 C22 C23 122.24(14) . . ?
N1 C14 C15 123.98(16) . . ?
C18 C17 C16 120.15(15) . . ?
C14 C15 C16 119.34(15) . . ?
N1 C18 C17 123.44(15) . . ?
C4 N3 C2 116.85(14) . . ?
C6 C1 C2 120.17(15) . . ?
C1 C6 C5 116.28(14) . . ?
C1 C6 C6 122.20(17) . 2_576 ?
C5 C6 C6 121.52(17) . 2_576 ?
C12 C7 C8 116.15(15) . . ?
C12 C7 C7 122.13(18) . 2_676 ?
C8 C7 C7 121.71(19) . 2_676 ?
C11 N2 C9 115.06(15) . . ?
C7 C12 C11 119.76(16) . . ?
N3 C2 C1 123.24(15) . . ?
N2 C11 C12 124.66(17) . . ?
N3 C4 C5 123.56(17) . . ?
C7 C8 C9 119.39(19) . . ?
C4 C5 C6 119.90(17) . . ?
N2 C9 C8 124.97(19) . . ?

loop_
_geom_bond_atom_site_label_1
_geom_bond_atom_site_label_2
_geom_bond_distance
_geom_bond_site_symmetry_2
_geom_bond_publ_flag
O1 C24 1.3482(17) . ?
O2 C20 1.3473(18) . ?
O3 N4 1.2229(17) . ?
N4 O4 1.2234(16) . ?
N4 C19 1.4692(17) . ?
C20 C21 1.397(2) . ?
C20 C19 1.4009(19) . ?
C24 C19 1.396(2) . ?
C24 C23 1.398(2) . ?
C21 C22 1.386(2) . ?
N1 C14 1.337(2) . ?
N1 C18 1.337(2) . ?
C16 C17 1.390(2) . ?
C16 C15 1.403(2) . ?
C16 C16 1.488(3) 2_767 ?
C23 C22 1.390(2) . ?
C14 C15 1.381(2) . ?
C17 C18 1.381(2) . ?
N3 C4 1.325(2) . ?
N3 C2 1.330(2) . ?
C1 C6 1.382(2) . ?
C1 C2 1.384(2) . ?
C6 C5 1.385(2) . ?
C6 C6 1.490(3) 2_576 ?
C7 C12 1.372(2) . ?
C7 C8 1.376(2) . ?
C7 C7 1.495(3) 2_676 ?
N2 C11 1.315(2) . ?
N2 C9 1.315(3) . ?
C12 C11 1.391(2) . ?
C4 C5 1.384(2) . ?
C8 C9 1.390(3) . ?
